data_7055772
loop_
_publ_author_name
'Huang, Chuanbing'
'Zhang, Youfu'
'Liang, Tongling'
'Zhao, Zhijuan'
'Hu, Xinquan'
'Sun, Wen-Hua'

_publ_section_title
;
 Rigid geometry 8-arylimino-7,7-dimethyl-5,6-dihydroquinolyl nickel
 bromides: single-site active species towards ethylene polymerization
;
_journal_issue 11
_journal_name_full 'New J. Chem.'
_journal_page_first 9329
_journal_paper_doi 10.1039/C6NJ02464E
_journal_volume 40
_journal_year 2016
_chemical_formula_moiety 'C38 H44 Br N4 Ni, C H4 O, Br'
_chemical_formula_sum 'C39 H48 Br2 N4 Ni O'
_chemical_formula_weight 807.34
_space_group_crystal_system monoclinic
_space_group_IT_number 14
_space_group_name_Hall '-P 2yn'
_space_group_name_H-M_alt 'P 1 21/n 1'
_symmetry_space_group_name_Hall '-P 2yn'
_symmetry_space_group_name_H-M 'P 1 21/n 1'
_atom_sites_solution_hydrogens geom
_audit_creation_date 2016-09-14
_audit_creation_method
;
Olex2 1.2
(compiled 2016.02.19 svn.r3266 for OlexSys, GUI svn.r5221)
;
_audit_update_record
;
2016-09-14 deposited with the CCDC.
2016-09-19 downloaded from the CCDC.
;
_cell_angle_alpha 90
_cell_angle_beta 90.083(3)
_cell_angle_gamma 90
_cell_formula_units_Z 8
_cell_length_a 15.772(4)
_cell_length_b 26.504(6)
_cell_length_c 17.489(4)
_cell_measurement_reflns_used 21677
_cell_measurement_temperature 173.1500
_cell_measurement_theta_max 27.4844
_cell_measurement_theta_min 1.3950
_cell_volume 7311(3)
_computing_cell_refinement 'CrystalClear (Rigaku Inc., 2007)'
_computing_data_collection 'CrystalClear (Rigaku Inc., 2007)'
_computing_data_reduction 'CrystalClear (Rigaku Inc., 2007)'
_computing_molecular_graphics 'Olex2 (Dolomanov et al., 2009)'
_computing_publication_material 'CIFTAB (Sheldrick, 2013)'
_computing_structure_refinement 'SHELXL (Sheldrick, 2014)'
_computing_structure_solution
;
'SHELXT (Sheldrick, 2014)'
;
_diffrn_ambient_temperature 173.1500
_diffrn_detector_area_resol_mean 28.5714
_diffrn_measured_fraction_theta_full 0.999
_diffrn_measured_fraction_theta_max 0.997
_diffrn_measurement_details
;
scan:
    Number of images: 360
               Slice: -110.0000 - 70.0000
         Image width: 0.5000
            Exp time: 9.0000
       Rotation axis: Omega
               Omega: 0.0000
                 Chi: 45.0000
                 Phi: 270.0000
                 XTD: 45.1739
              2theta: -20.0345
scan:
    Number of images: 240
               Slice: -80.0000 - 40.0000
         Image width: 0.5000
            Exp time: 9.0000
       Rotation axis: Omega
               Omega: 0.0000
                 Chi: 45.0000
                 Phi: 90.0000
                 XTD: 45.1739
              2theta: -20.0345
;
_diffrn_measurement_device
;
Saturn724+ (2x2 bin mode)
;
_diffrn_measurement_device_details
;
AFC10: Fixed Chi 2 circle
;
_diffrn_measurement_device_type 'Saturn724+ CCD'
_diffrn_measurement_method '\w scans at fixed \c = 45\%'
_diffrn_orient_matrix_type d*Trek
_diffrn_orient_matrix_UB_11 -0.0046
_diffrn_orient_matrix_UB_12 -0.0470
_diffrn_orient_matrix_UB_13 0.0423
_diffrn_orient_matrix_UB_21 0.0273
_diffrn_orient_matrix_UB_22 0.0159
_diffrn_orient_matrix_UB_23 0.0207
_diffrn_orient_matrix_UB_31 -0.0393
_diffrn_orient_matrix_UB_32 0.0298
_diffrn_orient_matrix_UB_33 0.0289
_diffrn_radiation_detector CCD
_diffrn_radiation_monochromator 'Graphite Monochromator'
_diffrn_radiation_type MoK\a
_diffrn_radiation_wavelength 0.71073
_diffrn_reflns_av_R_equivalents 0.0724
_diffrn_reflns_av_unetI/netI 0.0779
_diffrn_reflns_Laue_measured_fraction_full 0.999
_diffrn_reflns_Laue_measured_fraction_max 0.997
_diffrn_reflns_limit_h_max 19
_diffrn_reflns_limit_h_min -19
_diffrn_reflns_limit_k_max 32
_diffrn_reflns_limit_k_min -31
_diffrn_reflns_limit_l_max 20
_diffrn_reflns_limit_l_min -21
_diffrn_reflns_number 42112
_diffrn_reflns_point_group_measured_fraction_full 0.999
_diffrn_reflns_point_group_measured_fraction_max 0.997
_diffrn_reflns_theta_full 25.242
_diffrn_reflns_theta_max 25.499
_diffrn_reflns_theta_min 1.164
_diffrn_source 'Sealed Tube'
_diffrn_source_current 30.0000
_diffrn_source_power 1.5000
_diffrn_source_voltage 50.0000
_exptl_absorpt_coefficient_mu 2.753
_exptl_absorpt_correction_T_max 1.0000
_exptl_absorpt_correction_T_min 0.5675
_exptl_absorpt_correction_type multi-scan
_exptl_absorpt_process_details 'CrystalClear (Rigaku Inc., 2007)'
_exptl_crystal_colour yellow
_exptl_crystal_colour_primary yellow
_exptl_crystal_density_diffrn 1.467
_exptl_crystal_description block
_exptl_crystal_F_000 3328
_exptl_crystal_size_max 0.23
_exptl_crystal_size_mid 0.15
_exptl_crystal_size_min 0.08
_refine_diff_density_max 0.412
_refine_diff_density_min -0.471
_refine_diff_density_rms 0.084
_refine_ls_extinction_method none
_refine_ls_goodness_of_fit_ref 1.169
_refine_ls_hydrogen_treatment constr
_refine_ls_matrix_type full
_refine_ls_number_parameters 927
_refine_ls_number_reflns 13572
_refine_ls_number_restraints 177
_refine_ls_restrained_S_all 1.165
_refine_ls_R_factor_all 0.0929
_refine_ls_R_factor_gt 0.0746
_refine_ls_shift/su_max 0.002
_refine_ls_shift/su_mean 0.000
_refine_ls_structure_factor_coef Fsqd
_refine_ls_weighting_details 'w=1/[\s^2^(Fo^2^)+(0.0156P)^2^+14.4722P] where P=(Fo^2^+2Fc^2^)/3'
_refine_ls_weighting_scheme calc
_refine_ls_wR_factor_gt 0.1110
_refine_ls_wR_factor_ref 0.1173
_reflns_Friedel_coverage 0.000
_reflns_number_gt 11196
_reflns_number_total 13572
_reflns_threshold_expression 'I > 2\s(I)'
_cod_data_source_file c6nj02464e1.cif
_cod_data_source_block Ni1
_cod_depositor_comments 'Adding full bibliography for 7055772--7055773.cif.'
_cod_database_code 7055772
_shelx_space_group_comment
;
The symmetry employed for this shelxl refinement is uniquely defined
by the following loop, which should always be used as a source of
symmetry information in preference to the above space-group names.
They are only intended as comments.
;
_shelx_estimated_absorpt_t_max 0.810
_shelx_estimated_absorpt_t_min 0.570
_diffrn_number_total 17034
_olex2_refinement_description
;
1. Twinned data refinement
 Scales: 0.8585(9) 0.1415(9)
2. Fixed Uiso
 At 1.2 times of:
  All C(H) groups, All C(H,H) groups, All C(H,H,H,H) groups
 At 1.5 times of:
  All C(H,H,H) groups, All O(H) groups
3. Restrained distances
 C27-C24
 1.54 with sigma of 0.01
 C25A-C24
 1.51 with sigma of 0.01
 C23-C25A
 2.5 with sigma of 0.02
4. Uiso/Uaniso restraints and constraints
C58 \\sim C11B \\sim C10B \\sim C6A \\sim C11A \\sim C10A: within 1.7A with
sigma of 0.02 and sigma for terminal atoms of 0.04
C27 \\sim C27A \\sim C25 \\sim C25A \\sim C24 \\sim C28A \\sim C28: within 1.7A
with sigma of 0.02 and sigma for terminal atoms of 0.04
Uanis(C11A) \\sim Ueq, Uanis(C58) \\sim Ueq, Uanis(C6A) \\sim Ueq, Uanis(C10B)
\\sim Ueq, Uanis(C10A) \\sim Ueq, Uanis(C59) \\sim Ueq, Uanis(C28) \\sim Ueq,
Uanis(C25) \\sim Ueq: with sigma of 0.01 and sigma for terminal atoms of 0.02
Uanis(C11B) \\sim Ueq, Uanis(C28A) \\sim Ueq: with sigma of 0.005 and sigma for
terminal atoms of 0.01
Uanis(C24) \\sim Ueq, Uanis(C25) \\sim Ueq, Uanis(C25A) \\sim Ueq, Uanis(C28)
\\sim Ueq, Uanis(C28A) \\sim Ueq, Uanis(C27) \\sim Ueq, Uanis(C27A) \\sim Ueq:
with sigma of 0.01 and sigma for terminal atoms of 0.02
5. Others
 Sof(H59C)=Sof(H59D)=Sof(C58)=Sof(H58A)=Sof(H58B)=Sof(C10B)=Sof(H10G)=
 Sof(H10H)=Sof(H10I)=Sof(C11B)=Sof(H11G)=Sof(H11H)=Sof(H11I)=1-FVAR(1)
 Sof(H59A)=Sof(H59B)=Sof(C6A)=Sof(H6AA)=Sof(H6AB)=Sof(C10A)=Sof(H10D)=
 Sof(H10E)=Sof(H10F)=Sof(C11A)=Sof(H11D)=Sof(H11E)=Sof(H11F)=FVAR(1)
 Sof(H26C)=Sof(H26D)=Sof(C27A)=Sof(H27D)=Sof(H27E)=Sof(C28A)=Sof(H28D)=
 Sof(H28E)=Sof(H28F)=Sof(C25A)=Sof(H25C)=Sof(H25D)=Sof(H25E)=1-FVAR(2)
 Sof(H26A)=Sof(H26B)=Sof(C25)=Sof(H25A)=Sof(H25B)=Sof(C28)=Sof(H28A)=Sof(H28B)=
 Sof(H28C)=Sof(C27)=Sof(H27A)=Sof(H27B)=Sof(H27C)=FVAR(2)
6.a Secondary CH2 refined with riding coordinates:
 C26(H26A,H26B), C26(H26C,H26D), C25(H25A,H25B), C9(H9A,H9B), C8(H8A,H8B),
 C59(H59A,H59B), C59(H59C,H59D), C6A(H6AA,H6AB), C43(H43A,H43B), C42(H42A,H42B),
  C58(H58A,H58B), C27A(H27D,H27E)
6.b Me refined with riding coordinates:
 C25A(H25C,H25D,H25E)
6.c Aromatic/amide H refined with riding coordinates:
 C18(H18), C19(H19), C20(H20), C33(H33), C32(H32), C31(H31), C1(H1), C2(H2),
 C3(H3), C14(H14), C15(H15), C16(H16), C51(H51), C52(H52), C53(H53), C62(H62),
 C63(H63), C64(H64), C35(H35), C36(H36), C37(H37), C48(H48), C49(H49),
 C35A(H35A)
6.d Idealised Me refined as rotating group:
 C28(H28A,H28B,H28C), C27(H27A,H27B,H27C), C34A(H34A,H34B,H34C), C30A(H30A,
 H30B,H30C), C11(H11A,H11B,H11C), C10(H10A,H10B,H10C), C17A(H17A,H17B,H17C),
 C13A(H13A,H13B,H13C), C10A(H10D,H10E,H10F), C11A(H11D,H11E,H11F), C66(H66A,
 H66B,H66C), C65(H65A,H65B,H65C), C44(H44A,H44B,H44C), C45(H45A,H45B,H45C),
 C68(H68A,H68B,H68C), C69(H69A,H69B,H69C), C4AA(H4AA,H4AB,H4AC), C1AA(H1AA,H1AB,
 H1AC), C10B(H10G,H10H,H10I), C11B(H11G,H11H,H11I), C28A(H28D,H28E,H28F)
6.e Idealised tetrahedral OH refined as rotating group:
 O2(H2A), O1(H1A)
;
_shelx_shelxl_version_number 2014/7
_olex2_submission_special_instructions 'No special instructions were received'

loop_
_space_group_symop_operation_xyz
'x, y, z'
'-x+1/2, y+1/2, -z+1/2'
'-x, -y, -z'
'x-1/2, -y-1/2, z-1/2'

loop_
_atom_site_label
_atom_site_type_symbol
_atom_site_fract_x
_atom_site_fract_y
_atom_site_fract_z
_atom_site_U_iso_or_equiv
_atom_site_adp_type
_atom_site_occupancy
_atom_site_site_symmetry_order
_atom_site_calc_flag
_atom_site_refinement_flags_posn
_atom_site_refinement_flags_adp
_atom_site_refinement_flags_occupancy
_atom_site_disorder_assembly
_atom_site_disorder_group
Br1 Br 0.23380(5) 0.41995(3) 0.25395(5) 0.0498(2) Uani 1 1 d . . . . .
Ni1 Ni 0.23470(5) 0.32881(3) 0.26286(4) 0.02499(18) Uani 1 1 d . . . . .
N3 N 0.3412(3) 0.32604(19) 0.3269(3) 0.0268(12) Uani 1 1 d . . . . .
N4 N 0.3175(3) 0.29172(18) 0.1895(3) 0.0234(11) Uani 1 1 d . . . . .
N1 N 0.1277(3) 0.31711(19) 0.2007(3) 0.0263(12) Uani 1 1 d . . . . .
N2 N 0.1654(3) 0.27915(18) 0.3330(3) 0.0219(11) Uani 1 1 d . . . . .
C18 C 0.3497(4) 0.3431(3) 0.3987(4) 0.0371(17) Uani 1 1 d . . . . .
H18 H 0.3061 0.3637 0.4193 0.044 Uiso 1 1 calc R . . . .
C19 C 0.4182(4) 0.3321(3) 0.4434(4) 0.0415(18) Uani 1 1 d . . . . .
H19 H 0.4203 0.3435 0.4949 0.050 Uiso 1 1 calc R . . . .
C20 C 0.4834(4) 0.3049(3) 0.4140(4) 0.0380(17) Uani 1 1 d . . . . .
H20 H 0.5311 0.2969 0.4449 0.046 Uiso 1 1 calc R . . . .
C21 C 0.4799(4) 0.2888(2) 0.3382(4) 0.0311(15) Uani 1 1 d . . . . .
C26 C 0.5530(4) 0.2632(3) 0.3004(4) 0.0417(18) Uani 1 1 d . . . . .
H26A H 0.5520 0.2267 0.3126 0.050 Uiso 0.706(9) 1 calc R . P A 1
H26B H 0.6068 0.2774 0.3201 0.050 Uiso 0.706(9) 1 calc R . P A 1
H26C H 0.5859 0.2435 0.3382 0.050 Uiso 0.294(9) 1 calc R . P A 2
H26D H 0.5912 0.2884 0.2767 0.050 Uiso 0.294(9) 1 calc R . P A 2
C25 C 0.5487(6) 0.2705(4) 0.2125(6) 0.041(3) Uani 0.706(9) 1 d . U P A 1
H25A H 0.5578 0.3066 0.2005 0.049 Uiso 0.706(9) 1 calc R . P A 1
H25B H 0.5952 0.2510 0.1885 0.049 Uiso 0.706(9) 1 calc R . P A 1
C24 C 0.4660(4) 0.2540(2) 0.1784(4) 0.0350(16) Uani 1 1 d D U . . .
C23 C 0.3921(4) 0.2818(2) 0.2166(3) 0.0243(14) Uani 1 1 d D . . . .
C22 C 0.4064(4) 0.2991(2) 0.2962(3) 0.0261(14) Uani 1 1 d . . . . .
C28 C 0.4720(7) 0.2554(5) 0.0922(6) 0.048(3) Uani 0.706(9) 1 d . U P A 1
H28A H 0.4804 0.2903 0.0752 0.072 Uiso 0.706(9) 1 calc GR . P A 1
H28B H 0.4195 0.2421 0.0699 0.072 Uiso 0.706(9) 1 calc GR . P A 1
H28C H 0.5200 0.2347 0.0755 0.072 Uiso 0.706(9) 1 calc GR . P A 1
C27 C 0.4517(6) 0.1970(3) 0.2009(5) 0.037(3) Uani 0.706(9) 1 d D U P A 1
H27A H 0.5019 0.1772 0.1869 0.055 Uiso 0.706(9) 1 calc GR . P A 1
H27B H 0.4021 0.1838 0.1735 0.055 Uiso 0.706(9) 1 calc GR . P A 1
H27C H 0.4422 0.1944 0.2561 0.055 Uiso 0.706(9) 1 calc GR . P A 1
C29 C 0.2918(3) 0.2819(2) 0.1112(3) 0.0272(14) Uani 1 1 d . . . . .
C34 C 0.3046(4) 0.3200(3) 0.0578(3) 0.0348(16) Uani 1 1 d . . . . .
C33 C 0.2748(5) 0.3110(3) -0.0163(4) 0.051(2) Uani 1 1 d . . . . .
H33 H 0.2846 0.3355 -0.0550 0.061 Uiso 1 1 calc R . . . .
C32 C 0.2318(5) 0.2675(4) -0.0346(4) 0.059(2) Uani 1 1 d . . . . .
H32 H 0.2120 0.2623 -0.0853 0.071 Uiso 1 1 calc R . . . .
C31 C 0.2175(5) 0.2318(3) 0.0204(4) 0.0465(19) Uani 1 1 d . . . . .
H31 H 0.1873 0.2019 0.0075 0.056 Uiso 1 1 calc R . . . .
C30 C 0.2464(4) 0.2384(3) 0.0946(3) 0.0314(15) Uani 1 1 d . . . . .
C34A C 0.3514(5) 0.3678(3) 0.0759(4) 0.053(2) Uani 1 1 d . . . . .
H34A H 0.3227 0.3855 0.1178 0.079 Uiso 1 1 calc GR . . . .
H34B H 0.3524 0.3895 0.0305 0.079 Uiso 1 1 calc GR . . . .
H34C H 0.4096 0.3598 0.0912 0.079 Uiso 1 1 calc GR . . . .
C30A C 0.2275(4) 0.1986(3) 0.1535(4) 0.0402(17) Uani 1 1 d . . . . .
H30A H 0.2732 0.1736 0.1538 0.060 Uiso 1 1 calc GR . . . .
H30B H 0.1738 0.1820 0.1409 0.060 Uiso 1 1 calc GR . . . .
H30C H 0.2233 0.2143 0.2041 0.060 Uiso 1 1 calc GR . . . .
C1 C 0.1135(4) 0.3362(3) 0.1316(3) 0.0352(16) Uani 1 1 d . . . . .
H1 H 0.1488 0.3627 0.1139 0.042 Uiso 1 1 calc R . . . .
C2 C 0.0493(4) 0.3191(3) 0.0846(4) 0.0402(18) Uani 1 1 d . . . . .
H2 H 0.0430 0.3319 0.0342 0.048 Uiso 1 1 calc R . . . .
C3 C -0.0052(4) 0.2830(3) 0.1122(4) 0.0383(17) Uani 1 1 d . . . . .
H3 H -0.0497 0.2708 0.0807 0.046 Uiso 1 1 calc R . . . .
C4 C 0.0044(4) 0.2640(2) 0.1864(3) 0.0247(14) Uani 1 1 d . . . . .
C9 C -0.0557(4) 0.2259(2) 0.2189(3) 0.0293(15) Uani 1 1 d . . . . .
H9A H -0.0713 0.2013 0.1787 0.035 Uiso 1 1 calc R . . . .
H9B H -0.1081 0.2431 0.2359 0.035 Uiso 1 1 calc R . . . .
C8 C -0.0167(4) 0.1982(2) 0.2857(4) 0.0311(15) Uani 1 1 d . . . . .
H8A H 0.0272 0.1749 0.2661 0.037 Uiso 1 1 calc R . . . .
H8B H -0.0612 0.1776 0.3104 0.037 Uiso 1 1 calc R . . . .
C7 C 0.0238(4) 0.2328(2) 0.3465(3) 0.0253(14) Uani 1 1 d . . . . .
C11 C -0.0431(4) 0.2699(2) 0.3781(4) 0.0338(16) Uani 1 1 d . . . . .
H11A H -0.0612 0.2928 0.3373 0.051 Uiso 1 1 calc GR . . . .
H11B H -0.0184 0.2894 0.4201 0.051 Uiso 1 1 calc GR . . . .
H11C H -0.0922 0.2509 0.3969 0.051 Uiso 1 1 calc GR . . . .
C10 C 0.0535(4) 0.1978(2) 0.4112(4) 0.0332(16) Uani 1 1 d . . . . .
H10A H 0.0052 0.1782 0.4301 0.050 Uiso 1 1 calc GR . . . .
H10B H 0.0769 0.2181 0.4530 0.050 Uiso 1 1 calc GR . . . .
H10C H 0.0972 0.1749 0.3918 0.050 Uiso 1 1 calc GR . . . .
C6 C 0.0937(4) 0.2639(2) 0.3075(3) 0.0219(13) Uani 1 1 d . . . . .
C5 C 0.0734(3) 0.2815(2) 0.2285(3) 0.0233(13) Uani 1 1 d . . . . .
C12 C 0.1931(3) 0.2711(2) 0.4113(3) 0.0224(13) Uani 1 1 d . . . . .
C13 C 0.1697(4) 0.3067(2) 0.4660(3) 0.0268(14) Uani 1 1 d . . . . .
C14 C 0.1995(4) 0.2988(3) 0.5407(4) 0.0375(17) Uani 1 1 d . . . . .
H14 H 0.1833 0.3218 0.5798 0.045 Uiso 1 1 calc R . . . .
C15 C 0.2514(4) 0.2590(3) 0.5590(3) 0.0365(17) Uani 1 1 d . . . . .
H15 H 0.2697 0.2540 0.6102 0.044 Uiso 1 1 calc R . . . .
C16 C 0.2766(4) 0.2261(3) 0.5022(4) 0.0365(16) Uani 1 1 d . . . . .
H16 H 0.3136 0.1991 0.5149 0.044 Uiso 1 1 calc R . . . .
C17A C 0.2795(4) 0.1957(2) 0.3658(4) 0.0325(15) Uani 1 1 d . . . . .
H17A H 0.2321 0.1746 0.3488 0.049 Uiso 1 1 calc GR . . . .
H17B H 0.3246 0.1743 0.3865 0.049 Uiso 1 1 calc GR . . . .
H17C H 0.3014 0.2151 0.3223 0.049 Uiso 1 1 calc GR . . . .
C13A C 0.1198(4) 0.3536(2) 0.4476(4) 0.0389(17) Uani 1 1 d . . . . .
H13A H 0.1587 0.3823 0.4428 0.058 Uiso 1 1 calc GR . . . .
H13B H 0.0793 0.3603 0.4888 0.058 Uiso 1 1 calc GR . . . .
H13C H 0.0892 0.3489 0.3994 0.058 Uiso 1 1 calc GR . . . .
Br3 Br 0.77409(5) 0.33109(3) 0.24032(5) 0.04609(19) Uani 1 1 d . . . . .
Ni2 Ni 0.76286(5) 0.42213(3) 0.24335(4) 0.02416(18) Uani 1 1 d . . . . .
N7 N 0.6554(3) 0.42334(19) 0.3064(3) 0.0292(12) Uani 1 1 d . . . . .
N8 N 0.6823(3) 0.46308(18) 0.1733(3) 0.0232(11) Uani 1 1 d . . . . .
N5 N 0.8701(3) 0.43492(18) 0.1821(3) 0.0260(12) Uani 1 1 d . . . . .
N6 N 0.8307(3) 0.47013(18) 0.3171(3) 0.0213(11) Uani 1 1 d . . . . .
C51 C 0.6476(4) 0.4033(3) 0.3753(4) 0.0399(17) Uani 1 1 d . . . . .
H51 H 0.6892 0.3799 0.3923 0.048 Uiso 1 1 calc R . . . .
C52 C 0.5806(5) 0.4153(3) 0.4237(4) 0.048(2) Uani 1 1 d . . . . .
H52 H 0.5785 0.4025 0.4744 0.057 Uiso 1 1 calc R . . . .
C53 C 0.5184(4) 0.4459(3) 0.3967(4) 0.0460(19) Uani 1 1 d . . . . .
H53 H 0.4719 0.4544 0.4286 0.055 Uiso 1 1 calc R . . . .
C54 C 0.5223(4) 0.4652(2) 0.3221(4) 0.0357(16) Uani 1 1 d . . . . .
C59 C 0.4519(5) 0.4963(3) 0.2897(5) 0.057(2) Uani 1 1 d . U . . .
H59A H 0.4623 0.5326 0.2995 0.068 Uiso 0.471(9) 1 calc R . P B 1
H59B H 0.3973 0.4868 0.3134 0.068 Uiso 0.471(9) 1 calc R . P B 1
H59C H 0.4247 0.5161 0.3308 0.068 Uiso 0.529(9) 1 calc R . P B 2
H59D H 0.4085 0.4741 0.2664 0.068 Uiso 0.529(9) 1 calc R . P B 2
C6A C 0.4494(9) 0.4856(6) 0.2000(9) 0.041(4) Uani 0.471(9) 1 d . U P B 1
H6AA H 0.4407 0.4492 0.1904 0.050 Uiso 0.471(9) 1 calc R . P B 1
H6AB H 0.4018 0.5044 0.1762 0.050 Uiso 0.471(9) 1 calc R . P B 1
C57 C 0.5350(4) 0.5030(2) 0.1647(4) 0.0339(16) Uani 1 1 d . . . . .
C56 C 0.6075(4) 0.4733(2) 0.2006(3) 0.0248(14) Uani 1 1 d . . . . .
C55 C 0.5942(4) 0.4539(2) 0.2794(3) 0.0253(14) Uani 1 1 d . . . . .
C10A C 0.5266(10) 0.5018(7) 0.0798(8) 0.048(4) Uani 0.471(9) 1 d . U P B 1
H10D H 0.5261 0.4667 0.0622 0.071 Uiso 0.471(9) 1 calc GR . P B 1
H10E H 0.5747 0.5196 0.0567 0.071 Uiso 0.471(9) 1 calc GR . P B 1
H10F H 0.4736 0.5184 0.0647 0.071 Uiso 0.471(9) 1 calc GR . P B 1
C11A C 0.5491(9) 0.5588(5) 0.1910(8) 0.037(4) Uani 0.471(9) 1 d . U P B 1
H11D H 0.5002 0.5793 0.1758 0.055 Uiso 0.471(9) 1 calc GR . P B 1
H11E H 0.6005 0.5722 0.1671 0.055 Uiso 0.471(9) 1 calc GR . P B 1
H11F H 0.5553 0.5598 0.2468 0.055 Uiso 0.471(9) 1 calc GR . P B 1
C60 C 0.7056(4) 0.4730(2) 0.0954(3) 0.0267(14) Uani 1 1 d . . . . .
C61 C 0.6879(4) 0.4365(3) 0.0395(3) 0.0327(16) Uani 1 1 d . . . . .
C62 C 0.7132(5) 0.4462(3) -0.0343(4) 0.048(2) Uani 1 1 d . . . . .
H62 H 0.7008 0.4221 -0.0731 0.058 Uiso 1 1 calc R . . . .
C63 C 0.7561(5) 0.4897(4) -0.0538(4) 0.052(2) Uani 1 1 d . . . . .
H63 H 0.7715 0.4959 -0.1054 0.062 Uiso 1 1 calc R . . . .
C64 C 0.7763(4) 0.5240(3) 0.0024(4) 0.0414(18) Uani 1 1 d . . . . .
H64 H 0.8066 0.5537 -0.0108 0.050 Uiso 1 1 calc R . . . .
C3AA C 0.7531(4) 0.5161(3) 0.0782(3) 0.0297(15) Uani 1 1 d . . . . .
C66 C 0.6435(5) 0.3879(3) 0.0604(4) 0.049(2) Uani 1 1 d . . . . .
H66A H 0.6713 0.3729 0.1051 0.073 Uiso 1 1 calc GR . . . .
H66B H 0.6465 0.3644 0.0173 0.073 Uiso 1 1 calc GR . . . .
H66C H 0.5840 0.3950 0.0724 0.073 Uiso 1 1 calc GR . . . .
C65 C 0.7761(4) 0.5543(2) 0.1385(4) 0.0352(16) Uani 1 1 d . . . . .
H65A H 0.7282 0.5772 0.1467 0.053 Uiso 1 1 calc GR . . . .
H65B H 0.8256 0.5737 0.1218 0.053 Uiso 1 1 calc GR . . . .
H65C H 0.7894 0.5368 0.1865 0.053 Uiso 1 1 calc GR . . . .
C35 C 0.8844(4) 0.4174(2) 0.1122(3) 0.0306(15) Uani 1 1 d . . . . .
H35 H 0.8468 0.3928 0.0918 0.037 Uiso 1 1 calc R . . . .
C36 C 0.9520(4) 0.4336(3) 0.0679(3) 0.0369(17) Uani 1 1 d . . . . .
H36 H 0.9599 0.4212 0.0174 0.044 Uiso 1 1 calc R . . . .
C37 C 1.0073(4) 0.4680(2) 0.0990(4) 0.0327(16) Uani 1 1 d . . . . .
H37 H 1.0539 0.4798 0.0696 0.039 Uiso 1 1 calc R . . . .
C38 C 0.9957(4) 0.4858(2) 0.1735(3) 0.0268(14) Uani 1 1 d . . . . .
C43 C 1.0573(4) 0.5222(2) 0.2094(4) 0.0330(16) Uani 1 1 d . . . . .
H43A H 1.0753 0.5474 0.1709 0.040 Uiso 1 1 calc R . . . .
H43B H 1.1083 0.5037 0.2268 0.040 Uiso 1 1 calc R . . . .
C42 C 1.0174(4) 0.5491(2) 0.2769(4) 0.0296(15) Uani 1 1 d . . . . .
H42A H 0.9743 0.5731 0.2576 0.036 Uiso 1 1 calc R . . . .
H42B H 1.0617 0.5690 0.3036 0.036 Uiso 1 1 calc R . . . .
C41 C 0.9752(4) 0.5134(2) 0.3349(3) 0.0284(14) Uani 1 1 d . . . . .
C44 C 1.0392(4) 0.4739(3) 0.3641(3) 0.0370(17) Uani 1 1 d . . . . .
H44A H 1.0531 0.4504 0.3227 0.056 Uiso 1 1 calc GR . . . .
H44B H 1.0143 0.4552 0.4069 0.056 Uiso 1 1 calc GR . . . .
H44C H 1.0910 0.4909 0.3813 0.056 Uiso 1 1 calc GR . . . .
C45 C 0.9457(4) 0.5464(3) 0.4022(4) 0.0404(17) Uani 1 1 d . . . . .
H45A H 0.9943 0.5647 0.4234 0.061 Uiso 1 1 calc GR . . . .
H45B H 0.9208 0.5249 0.4419 0.061 Uiso 1 1 calc GR . . . .
H45C H 0.9031 0.5706 0.3842 0.061 Uiso 1 1 calc GR . . . .
C40 C 0.9041(4) 0.4844(2) 0.2930(3) 0.0220(13) Uani 1 1 d . . . . .
C39 C 0.9254(4) 0.4687(2) 0.2133(3) 0.0226(13) Uani 1 1 d . . . . .
C46 C 0.8009(4) 0.4770(2) 0.3948(3) 0.0256(14) Uani 1 1 d . . . . .
C47 C 0.8197(4) 0.4406(2) 0.4496(4) 0.0308(15) Uani 1 1 d . . . . .
C48 C 0.7877(5) 0.4471(3) 0.5218(4) 0.0454(19) Uani 1 1 d . . . . .
H48 H 0.8015 0.4231 0.5603 0.055 Uiso 1 1 calc R . . . .
C49 C 0.7357(5) 0.4877(3) 0.5402(4) 0.050(2) Uani 1 1 d . . . . .
H49 H 0.7145 0.4916 0.5907 0.060 Uiso 1 1 calc R . . . .
C35A C 0.7150(4) 0.5225(3) 0.4837(4) 0.0415(18) Uani 1 1 d . . . . .
H35A H 0.6796 0.5503 0.4960 0.050 Uiso 1 1 calc R . . . .
C50 C 0.7453(4) 0.5172(2) 0.4094(3) 0.0282(15) Uani 1 1 d . . . . .
C68 C 0.7210(4) 0.5546(2) 0.3490(3) 0.0325(15) Uani 1 1 d . . . . .
H68A H 0.7704 0.5752 0.3357 0.049 Uiso 1 1 calc GR . . . .
H68B H 0.6757 0.5764 0.3682 0.049 Uiso 1 1 calc GR . . . .
H68C H 0.7011 0.5366 0.3034 0.049 Uiso 1 1 calc GR . . . .
C69 C 0.8707(4) 0.3932(3) 0.4324(4) 0.0407(18) Uani 1 1 d . . . . .
H69A H 0.8809 0.3909 0.3773 0.061 Uiso 1 1 calc GR . . . .
H69B H 0.8390 0.3635 0.4495 0.061 Uiso 1 1 calc GR . . . .
H69C H 0.9251 0.3947 0.4594 0.061 Uiso 1 1 calc GR . . . .
O2 O 0.8450(3) 0.6449(2) 0.2618(3) 0.0453(12) Uani 1 1 d . . . . .
H2A H 0.8749 0.6416 0.2224 0.068 Uiso 1 1 calc GR . . . .
C4AA C 0.7703(4) 0.6726(3) 0.2433(4) 0.0417(17) Uani 1 1 d . . . . .
H4AA H 0.7525 0.6644 0.1910 0.062 Uiso 1 1 calc GR . . . .
H4AB H 0.7820 0.7088 0.2470 0.062 Uiso 1 1 calc GR . . . .
H4AC H 0.7250 0.6636 0.2791 0.062 Uiso 1 1 calc GR . . . .
O1 O 0.1610(3) 0.1083(2) 0.2657(3) 0.0503(13) Uani 1 1 d . . . . .
H1A H 0.1286 0.1101 0.2277 0.075 Uiso 1 1 calc GR . . . .
C1AA C 0.2335(4) 0.0790(3) 0.2466(4) 0.0492(19) Uani 1 1 d . . . . .
H1AA H 0.2516 0.0872 0.1945 0.074 Uiso 1 1 calc GR . . . .
H1AB H 0.2193 0.0431 0.2497 0.074 Uiso 1 1 calc GR . . . .
H1AC H 0.2796 0.0866 0.2825 0.074 Uiso 1 1 calc GR . . . .
Br2 Br 0.02859(5) 0.11867(3) 0.11506(4) 0.0478(2) Uani 1 1 d . . . . .
Br4 Br 0.97428(5) 0.63490(3) 0.10978(4) 0.03906(18) Uani 1 1 d . . . . .
C58 C 0.4899(8) 0.5336(5) 0.2259(8) 0.043(4) Uani 0.529(9) 1 d . U P B 2
H58A H 0.4435 0.5535 0.2025 0.051 Uiso 0.529(9) 1 calc R . P B 2
H58B H 0.5303 0.5574 0.2500 0.051 Uiso 0.529(9) 1 calc R . P B 2
C10B C 0.4738(8) 0.4610(5) 0.1306(8) 0.050(4) Uani 0.529(9) 1 d . U P B 2
H10G H 0.4696 0.4329 0.1667 0.075 Uiso 0.529(9) 1 calc GR . P B 2
H10H H 0.4966 0.4488 0.0819 0.075 Uiso 0.529(9) 1 calc GR . P B 2
H10I H 0.4174 0.4755 0.1221 0.075 Uiso 0.529(9) 1 calc GR . P B 2
C11B C 0.5540(8) 0.5388(6) 0.0967(8) 0.043(4) Uani 0.529(9) 1 d . U P B 2
H11G H 0.5878 0.5208 0.0584 0.064 Uiso 0.529(9) 1 calc GR . P B 2
H11H H 0.5858 0.5682 0.1152 0.064 Uiso 0.529(9) 1 calc GR . P B 2
H11I H 0.5006 0.5500 0.0737 0.064 Uiso 0.529(9) 1 calc GR . P B 2
C17 C 0.2493(4) 0.2316(2) 0.4270(3) 0.0273(14) Uani 1 1 d . . . . .
C27A C 0.5139(13) 0.2267(9) 0.2363(13) 0.037(5) Uani 0.294(9) 1 d . U P A 2
H27D H 0.5605 0.2079 0.2112 0.045 Uiso 0.294(9) 1 calc R . P A 2
H27E H 0.4762 0.2017 0.2612 0.045 Uiso 0.294(9) 1 calc R . P A 2
C28A C 0.4560(15) 0.2276(9) 0.1043(14) 0.023(5) Uani 0.294(9) 1 d . U P A 2
H28D H 0.4281 0.2501 0.0676 0.035 Uiso 0.294(9) 1 calc GR . P A 2
H28E H 0.4213 0.1973 0.1115 0.035 Uiso 0.294(9) 1 calc GR . P A 2
H28F H 0.5119 0.2180 0.0848 0.035 Uiso 0.294(9) 1 calc GR . P A 2
C25A C 0.5251(11) 0.2979(7) 0.1535(14) 0.052(7) Uani 0.294(9) 1 d D U P A 2
H25C H 0.4967 0.3182 0.1141 0.079 Uiso 0.294(9) 1 calc R . P A 2
H25D H 0.5379 0.3192 0.1978 0.079 Uiso 0.294(9) 1 calc R . P A 2
H25E H 0.5779 0.2841 0.1328 0.079 Uiso 0.294(9) 1 calc R . P A 2

loop_
_atom_site_aniso_label
_atom_site_aniso_U_11
_atom_site_aniso_U_22
_atom_site_aniso_U_33
_atom_site_aniso_U_23
_atom_site_aniso_U_13
_atom_site_aniso_U_12
Br1 0.0491(4) 0.0266(4) 0.0738(6) 0.0041(4) 0.0079(4) 0.0028(4)
Ni1 0.0221(4) 0.0259(4) 0.0269(4) 0.0027(3) 0.0013(3) 0.0011(4)
N3 0.022(3) 0.030(3) 0.029(3) -0.004(2) -0.001(2) -0.008(2)
N4 0.022(3) 0.027(3) 0.021(3) 0.003(2) -0.002(2) 0.001(2)
N1 0.022(3) 0.037(3) 0.020(3) 0.002(2) -0.002(2) 0.004(2)
N2 0.020(3) 0.024(3) 0.022(3) -0.002(2) -0.002(2) -0.001(2)
C18 0.032(4) 0.043(4) 0.036(4) -0.013(3) 0.000(3) -0.018(3)
C19 0.037(4) 0.059(5) 0.029(4) -0.001(3) -0.010(3) -0.021(4)
C20 0.032(4) 0.048(5) 0.034(4) 0.009(3) -0.017(3) -0.013(3)
C21 0.020(3) 0.032(4) 0.040(4) 0.003(3) -0.003(3) -0.008(3)
C26 0.029(4) 0.051(5) 0.045(4) 0.003(4) -0.020(3) 0.005(3)
C25 0.031(5) 0.043(5) 0.047(5) 0.009(4) 0.002(4) 0.001(4)
C24 0.026(3) 0.049(4) 0.029(3) 0.003(3) -0.001(3) 0.007(3)
C23 0.023(3) 0.025(3) 0.024(3) 0.011(3) 0.002(3) -0.004(3)
C22 0.018(3) 0.030(4) 0.030(3) 0.002(3) 0.001(3) -0.007(3)
C28 0.037(6) 0.073(8) 0.034(6) -0.001(6) 0.009(5) 0.030(7)
C27 0.028(5) 0.046(6) 0.036(5) -0.001(4) -0.005(4) 0.004(5)
C29 0.017(3) 0.042(4) 0.023(3) -0.002(3) 0.001(3) 0.007(3)
C34 0.038(4) 0.049(5) 0.017(3) 0.012(3) 0.001(3) 0.014(3)
C33 0.040(4) 0.077(6) 0.037(4) 0.021(4) -0.005(4) 0.015(4)
C32 0.052(5) 0.091(7) 0.033(4) 0.004(4) -0.013(4) 0.007(5)
C31 0.043(4) 0.056(5) 0.040(4) -0.015(4) -0.006(4) -0.005(4)
C30 0.028(3) 0.044(4) 0.022(3) -0.001(3) 0.000(3) 0.000(3)
C34A 0.062(5) 0.046(5) 0.051(5) 0.020(4) 0.018(4) 0.006(4)
C30A 0.041(4) 0.036(4) 0.043(4) -0.012(3) -0.002(3) -0.002(4)
C1 0.030(4) 0.045(4) 0.030(4) 0.023(3) 0.003(3) 0.010(3)
C2 0.039(4) 0.060(5) 0.022(3) 0.009(3) 0.002(3) 0.020(4)
C3 0.032(4) 0.055(5) 0.028(4) -0.003(3) -0.014(3) 0.012(4)
C4 0.017(3) 0.033(4) 0.023(3) -0.004(3) -0.002(2) 0.009(3)
C9 0.023(3) 0.032(4) 0.033(4) -0.004(3) -0.007(3) 0.002(3)
C8 0.028(3) 0.029(4) 0.036(4) -0.003(3) -0.003(3) -0.003(3)
C7 0.020(3) 0.035(4) 0.021(3) 0.000(3) 0.003(3) -0.001(3)
C11 0.023(3) 0.042(4) 0.036(4) -0.005(3) -0.001(3) 0.001(3)
C10 0.025(3) 0.034(4) 0.041(4) 0.008(3) 0.002(3) -0.010(3)
C6 0.026(3) 0.018(3) 0.021(3) -0.003(2) -0.002(3) 0.010(3)
C5 0.016(3) 0.029(4) 0.025(3) 0.001(3) 0.003(2) 0.007(3)
C12 0.022(3) 0.030(4) 0.016(3) 0.006(2) -0.002(2) -0.003(3)
C13 0.024(3) 0.034(4) 0.023(3) -0.001(3) 0.003(3) -0.001(3)
C14 0.038(4) 0.050(5) 0.024(3) -0.005(3) 0.001(3) -0.001(4)
C15 0.040(4) 0.051(5) 0.019(3) 0.007(3) -0.011(3) -0.006(4)
C16 0.033(4) 0.038(4) 0.038(4) 0.006(3) -0.012(3) -0.003(3)
C17A 0.031(3) 0.027(4) 0.040(4) 0.004(3) -0.007(3) 0.000(3)
C13A 0.038(4) 0.038(4) 0.041(4) -0.009(3) -0.004(3) 0.001(3)
Br3 0.0456(4) 0.0259(4) 0.0667(5) -0.0016(4) -0.0040(4) 0.0008(3)
Ni2 0.0238(4) 0.0243(4) 0.0244(4) -0.0015(3) -0.0003(3) -0.0007(3)
N7 0.028(3) 0.032(3) 0.028(3) 0.003(2) 0.002(2) -0.010(3)
N8 0.020(3) 0.027(3) 0.023(3) -0.007(2) 0.000(2) -0.010(2)
N5 0.031(3) 0.026(3) 0.021(3) -0.005(2) 0.002(2) 0.006(2)
N6 0.022(3) 0.025(3) 0.017(2) 0.000(2) -0.002(2) 0.001(2)
C51 0.041(4) 0.044(4) 0.035(4) 0.010(3) -0.003(3) -0.017(3)
C52 0.049(5) 0.062(5) 0.033(4) 0.003(4) 0.009(4) -0.023(4)
C53 0.032(4) 0.052(5) 0.054(5) -0.012(4) 0.017(4) -0.018(4)
C54 0.033(4) 0.035(4) 0.039(4) -0.007(3) 0.000(3) -0.015(3)
C59 0.036(4) 0.078(5) 0.057(5) -0.001(4) 0.023(4) 0.014(4)
C6A 0.029(6) 0.040(7) 0.055(7) 0.000(6) -0.001(6) -0.008(6)
C57 0.030(4) 0.029(4) 0.042(4) -0.001(3) -0.009(3) 0.005(3)
C56 0.029(3) 0.024(3) 0.022(3) -0.011(3) -0.002(3) -0.003(3)
C55 0.017(3) 0.030(4) 0.028(3) -0.004(3) 0.005(3) -0.005(3)
C10A 0.037(8) 0.064(10) 0.042(8) -0.003(8) -0.009(7) 0.020(8)
C11A 0.028(7) 0.036(8) 0.046(8) 0.007(6) -0.001(6) 0.017(6)
C60 0.025(3) 0.031(4) 0.024(3) -0.001(3) 0.001(3) 0.010(3)
C61 0.025(3) 0.046(4) 0.027(3) -0.011(3) -0.007(3) 0.011(3)
C62 0.039(4) 0.075(6) 0.031(4) -0.017(4) -0.004(3) 0.020(4)
C63 0.040(4) 0.094(7) 0.020(4) 0.001(4) 0.010(3) 0.022(5)
C64 0.031(4) 0.062(5) 0.032(4) 0.013(4) 0.012(3) 0.013(4)
C3AA 0.023(3) 0.038(4) 0.028(3) -0.003(3) 0.005(3) 0.008(3)
C66 0.056(5) 0.038(5) 0.052(5) -0.027(4) -0.019(4) 0.007(4)
C65 0.026(3) 0.040(4) 0.039(4) 0.011(3) 0.003(3) -0.006(3)
C35 0.030(3) 0.030(4) 0.032(4) -0.008(3) -0.007(3) 0.008(3)
C36 0.033(4) 0.060(5) 0.019(3) -0.006(3) 0.006(3) 0.011(4)
C37 0.027(3) 0.045(4) 0.026(4) 0.007(3) 0.010(3) 0.011(3)
C38 0.023(3) 0.038(4) 0.019(3) 0.008(3) 0.004(3) 0.013(3)
C43 0.023(3) 0.039(4) 0.038(4) 0.003(3) 0.003(3) -0.004(3)
C42 0.020(3) 0.031(4) 0.038(4) 0.001(3) 0.000(3) -0.004(3)
C41 0.026(3) 0.031(4) 0.028(3) -0.003(3) 0.004(3) -0.002(3)
C44 0.034(4) 0.051(4) 0.026(3) 0.010(3) -0.015(3) 0.000(3)
C45 0.035(4) 0.049(5) 0.037(4) -0.013(3) -0.003(3) -0.006(3)
C40 0.020(3) 0.025(3) 0.020(3) 0.003(3) -0.001(2) 0.007(3)
C39 0.027(3) 0.024(3) 0.016(3) 0.001(2) -0.004(2) 0.006(3)
C46 0.026(3) 0.026(3) 0.025(3) -0.001(3) 0.001(3) -0.007(3)
C47 0.033(4) 0.031(4) 0.029(3) 0.003(3) 0.007(3) -0.002(3)
C48 0.047(4) 0.060(5) 0.029(4) 0.007(4) 0.005(3) -0.007(4)
C49 0.053(5) 0.075(6) 0.022(4) -0.005(4) 0.021(3) -0.010(5)
C35A 0.043(4) 0.045(4) 0.036(4) -0.013(3) 0.017(3) -0.001(4)
C50 0.025(3) 0.027(4) 0.032(4) -0.002(3) 0.007(3) -0.003(3)
C68 0.029(3) 0.032(4) 0.037(4) -0.005(3) 0.007(3) 0.006(3)
C69 0.048(4) 0.040(4) 0.034(4) 0.014(3) -0.006(3) 0.002(4)
O2 0.033(3) 0.060(3) 0.043(3) 0.009(3) 0.005(2) 0.005(2)
C4AA 0.045(4) 0.045(4) 0.035(4) 0.004(3) -0.001(3) 0.001(4)
O1 0.044(3) 0.062(4) 0.045(3) -0.015(3) -0.007(2) 0.006(3)
C1AA 0.051(4) 0.043(5) 0.053(5) -0.002(4) 0.006(4) 0.011(4)
Br2 0.0595(5) 0.0569(5) 0.0271(4) -0.0042(3) -0.0037(3) 0.0114(4)
Br4 0.0518(4) 0.0426(4) 0.0227(3) -0.0003(3) 0.0033(3) 0.0001(3)
C58 0.031(6) 0.046(7) 0.052(7) -0.001(5) 0.003(5) 0.003(5)
C10B 0.040(7) 0.054(8) 0.055(8) -0.015(7) -0.011(7) 0.008(7)
C11B 0.035(6) 0.042(7) 0.050(7) 0.002(6) 0.005(6) 0.016(6)
C17 0.022(3) 0.031(4) 0.029(3) 0.001(3) -0.003(3) -0.003(3)
C27A 0.031(7) 0.042(8) 0.039(8) 0.003(7) 0.001(7) 0.006(7)
C28A 0.019(8) 0.024(9) 0.028(8) -0.002(7) -0.004(7) 0.008(7)
C25A 0.042(11) 0.067(13) 0.049(12) -0.002(11) -0.008(10) 0.019(11)

loop_
_atom_type_symbol
_atom_type_description
_atom_type_scat_dispersion_real
_atom_type_scat_dispersion_imag
_atom_type_scat_source
C C 0.0033 0.0016 'International Tables Vol C Tables 4.2.6.8 and 6.1.1.4'
H H 0.0000 0.0000 'International Tables Vol C Tables 4.2.6.8 and 6.1.1.4'
Br Br -0.2901 2.4595 'International Tables Vol C Tables 4.2.6.8 and 6.1.1.4'
N N 0.0061 0.0033 'International Tables Vol C Tables 4.2.6.8 and 6.1.1.4'
Ni Ni 0.3393 1.1124 'International Tables Vol C Tables 4.2.6.8 and 6.1.1.4'
O O 0.0106 0.0060 'International Tables Vol C Tables 4.2.6.8 and 6.1.1.4'

loop_
_geom_angle_atom_site_label_1
_geom_angle_atom_site_label_2
_geom_angle_atom_site_label_3
_geom_angle
N3 Ni1 Br1 94.41(15)
N3 Ni1 N4 78.59(19)
N3 Ni1 N1 169.1(2)
N3 Ni1 N2 94.94(19)
N4 Ni1 Br1 115.82(14)
N4 Ni1 N2 113.03(19)
N1 Ni1 Br1 96.50(15)
N1 Ni1 N4 96.88(19)
N1 Ni1 N2 77.57(19)
N2 Ni1 Br1 131.14(13)
C18 N3 Ni1 126.1(4)
C18 N3 C22 118.1(5)
C22 N3 Ni1 115.3(4)
C23 N4 Ni1 116.2(4)
C23 N4 C29 124.2(5)
C29 N4 Ni1 119.5(3)
C1 N1 Ni1 124.6(4)
C1 N1 C5 118.8(5)
C5 N1 Ni1 115.9(4)
C6 N2 Ni1 116.9(4)
C6 N2 C12 123.1(5)
C12 N2 Ni1 119.0(3)
N3 C18 H18 118.5
N3 C18 C19 122.9(7)
C19 C18 H18 118.5
C18 C19 H19 120.2
C20 C19 C18 119.7(6)
C20 C19 H19 120.2
C19 C20 H20 120.2
C19 C20 C21 119.6(6)
C21 C20 H20 120.2
C20 C21 C26 122.1(6)
C20 C21 C22 118.1(6)
C22 C21 C26 119.8(6)
C21 C26 H26A 109.6
C21 C26 H26B 109.6
C21 C26 H26C 110.4
C21 C26 H26D 110.4
C21 C26 C25 110.5(6)
C21 C26 C27A 106.7(9)
H26A C26 H26B 108.1
H26C C26 H26D 108.6
C25 C26 H26A 109.6
C25 C26 H26B 109.6
C27A C26 H26C 110.4
C27A C26 H26D 110.4
C26 C25 H25A 108.9
C26 C25 H25B 108.9
H25A C25 H25B 107.7
C24 C25 C26 113.3(7)
C24 C25 H25A 108.9
C24 C25 H25B 108.9
C25 C24 C23 110.4(6)
C25 C24 C28 109.5(7)
C25 C24 C27 107.7(6)
C23 C24 C27 104.0(5)
C23 C24 C25A 102.7(8)
C28 C24 C23 118.2(6)
C28 C24 C27 106.3(7)
C27A C24 C23 109.2(10)
C27A C24 C28A 115.4(13)
C27A C24 C25A 104.9(13)
C28A C24 C23 121.9(10)
C28A C24 C25A 99.9(13)
N4 C23 C24 128.9(5)
N4 C23 C22 114.7(5)
C22 C23 C24 116.3(5)
N3 C22 C21 121.4(6)
N3 C22 C23 114.7(5)
C21 C22 C23 123.9(6)
C24 C28 H28A 109.5
C24 C28 H28B 109.5
C24 C28 H28C 109.5
H28A C28 H28B 109.5
H28A C28 H28C 109.5
H28B C28 H28C 109.5
C24 C27 H27A 109.5
C24 C27 H27B 109.5
C24 C27 H27C 109.5
H27A C27 H27B 109.5
H27A C27 H27C 109.5
H27B C27 H27C 109.5
C34 C29 N4 117.6(6)
C30 C29 N4 119.3(5)
C30 C29 C34 122.5(6)
C29 C34 C33 116.7(7)
C29 C34 C34A 122.9(6)
C33 C34 C34A 120.3(6)
C34 C33 H33 119.2
C32 C33 C34 121.6(7)
C32 C33 H33 119.2
C33 C32 H32 120.0
C31 C32 C33 119.9(7)
C31 C32 H32 120.0
C32 C31 H31 119.5
C32 C31 C30 121.0(7)
C30 C31 H31 119.5
C29 C30 C30A 122.8(5)
C31 C30 C29 118.1(6)
C31 C30 C30A 119.1(6)
C34 C34A H34A 109.5
C34 C34A H34B 109.5
C34 C34A H34C 109.5
H34A C34A H34B 109.5
H34A C34A H34C 109.5
H34B C34A H34C 109.5
C30 C30A H30A 109.5
C30 C30A H30B 109.5
C30 C30A H30C 109.5
H30A C30A H30B 109.5
H30A C30A H30C 109.5
H30B C30A H30C 109.5
N1 C1 H1 118.7
N1 C1 C2 122.7(6)
C2 C1 H1 118.7
C1 C2 H2 120.7
C3 C2 C1 118.6(6)
C3 C2 H2 120.7
C2 C3 H3 119.7
C2 C3 C4 120.6(6)
C4 C3 H3 119.7
C3 C4 C9 121.8(5)
C5 C4 C3 117.0(6)
C5 C4 C9 121.2(5)
C4 C9 H9A 109.3
C4 C9 H9B 109.3
C4 C9 C8 111.4(5)
H9A C9 H9B 108.0
C8 C9 H9A 109.3
C8 C9 H9B 109.3
C9 C8 H8A 108.6
C9 C8 H8B 108.6
C9 C8 C7 114.5(5)
H8A C8 H8B 107.6
C7 C8 H8A 108.6
C7 C8 H8B 108.6
C8 C7 C11 110.0(5)
C10 C7 C8 106.0(5)
C10 C7 C11 109.2(5)
C10 C7 C6 115.6(5)
C6 C7 C8 108.0(5)
C6 C7 C11 108.0(5)
C7 C11 H11A 109.5
C7 C11 H11B 109.5
C7 C11 H11C 109.5
H11A C11 H11B 109.5
H11A C11 H11C 109.5
H11B C11 H11C 109.5
C7 C10 H10A 109.5
C7 C10 H10B 109.5
C7 C10 H10C 109.5
H10A C10 H10B 109.5
H10A C10 H10C 109.5
H10B C10 H10C 109.5
N2 C6 C7 130.4(5)
N2 C6 C5 114.3(5)
C5 C6 C7 115.2(5)
N1 C5 C4 122.2(5)
N1 C5 C6 114.4(5)
C4 C5 C6 123.5(5)
C13 C12 N2 117.9(5)
C13 C12 C17 122.7(5)
C17 C12 N2 119.0(5)
C12 C13 C14 116.8(6)
C12 C13 C13A 123.5(5)
C14 C13 C13A 119.7(6)
C13 C14 H14 119.0
C15 C14 C13 121.9(6)
C15 C14 H14 119.0
C14 C15 H15 120.3
C14 C15 C16 119.4(6)
C16 C15 H15 120.3
C15 C16 H16 119.1
C15 C16 C17 121.7(6)
C17 C16 H16 119.1
H17A C17A H17B 109.5
H17A C17A H17C 109.5
H17B C17A H17C 109.5
C17 C17A H17A 109.5
C17 C17A H17B 109.5
C17 C17A H17C 109.5
C13 C13A H13A 109.5
C13 C13A H13B 109.5
C13 C13A H13C 109.5
H13A C13A H13B 109.5
H13A C13A H13C 109.5
H13B C13A H13C 109.5
N7 Ni2 Br3 95.11(15)
N7 Ni2 N8 78.48(19)
N7 Ni2 N5 169.5(2)
N7 Ni2 N6 94.71(19)
N8 Ni2 Br3 123.68(13)
N8 Ni2 N6 110.90(18)
N5 Ni2 Br3 95.38(14)
N5 Ni2 N8 96.39(19)
N5 Ni2 N6 78.41(19)
N6 Ni2 Br3 125.42(13)
C51 N7 Ni2 124.7(5)
C51 N7 C55 119.6(6)
C55 N7 Ni2 114.8(4)
C56 N8 Ni2 116.6(4)
C56 N8 C60 122.9(5)
C60 N8 Ni2 120.0(4)
C35 N5 Ni2 124.7(4)
C35 N5 C39 119.3(5)
C39 N5 Ni2 115.6(4)
C40 N6 Ni2 115.7(4)
C40 N6 C46 124.2(5)
C46 N6 Ni2 119.1(3)
N7 C51 H51 118.9
N7 C51 C52 122.3(7)
C52 C51 H51 118.9
C51 C52 H52 120.9
C53 C52 C51 118.3(7)
C53 C52 H52 120.9
C52 C53 H53 119.7
C52 C53 C54 120.6(7)
C54 C53 H53 119.7
C53 C54 C59 121.4(6)
C55 C54 C53 117.3(6)
C55 C54 C59 121.4(6)
C54 C59 H59A 110.3
C54 C59 H59B 110.3
C54 C59 H59C 109.9
C54 C59 H59D 109.9
C54 C59 C6A 107.0(8)
C54 C59 C58 109.0(7)
H59A C59 H59B 108.6
H59C C59 H59D 108.3
C6A C59 H59A 110.3
C6A C59 H59B 110.3
C58 C59 H59C 109.9
C58 C59 H59D 109.9
C59 C6A H6AA 110.0
C59 C6A H6AB 110.0
H6AA C6A H6AB 108.4
C57 C6A C59 108.5(9)
C57 C6A H6AA 110.0
C57 C6A H6AB 110.0
C6A C57 C11A 106.6(9)
C56 C57 C6A 109.6(7)
C56 C57 C11A 105.1(6)
C56 C57 C10B 104.4(7)
C56 C57 C11B 119.1(7)
C10A C57 C6A 108.2(9)
C10A C57 C56 117.7(8)
C10A C57 C11A 109.0(10)
C58 C57 C56 109.7(7)
C58 C57 C10B 110.7(8)
C58 C57 C11B 107.7(8)
C11B C57 C10B 105.0(9)
N8 C56 C57 129.5(6)
N8 C56 C55 113.4(5)
C55 C56 C57 117.0(5)
N7 C55 C54 121.7(6)
N7 C55 C56 115.5(5)
C54 C55 C56 122.7(6)
C57 C10A H10D 109.5
C57 C10A H10E 109.5
C57 C10A H10F 109.5
H10D C10A H10E 109.5
H10D C10A H10F 109.5
H10E C10A H10F 109.5
C57 C11A H11D 109.5
C57 C11A H11E 109.5
C57 C11A H11F 109.5
H11D C11A H11E 109.5
H11D C11A H11F 109.5
H11E C11A H11F 109.5
C61 C60 N8 119.0(6)
C3AA C60 N8 119.4(5)
C3AA C60 C61 121.3(6)
C60 C61 C66 120.7(6)
C62 C61 C60 117.9(7)
C62 C61 C66 121.4(6)
C61 C62 H62 119.0
C61 C62 C63 122.0(7)
C63 C62 H62 119.0
C62 C63 H63 120.3
C64 C63 C62 119.3(7)
C64 C63 H63 120.3
C63 C64 H64 119.3
C63 C64 C3AA 121.3(7)
C3AA C64 H64 119.3
C60 C3AA C65 121.7(5)
C64 C3AA C60 118.0(6)
C64 C3AA C65 120.2(6)
C61 C66 H66A 109.5
C61 C66 H66B 109.5
C61 C66 H66C 109.5
H66A C66 H66B 109.5
H66A C66 H66C 109.5
H66B C66 H66C 109.5
C3AA C65 H65A 109.5
C3AA C65 H65B 109.5
C3AA C65 H65C 109.5
H65A C65 H65B 109.5
H65A C65 H65C 109.5
H65B C65 H65C 109.5
N5 C35 H35 118.8
N5 C35 C36 122.5(6)
C36 C35 H35 118.8
C35 C36 H36 120.9
C37 C36 C35 118.2(6)
C37 C36 H36 120.9
C36 C37 H37 119.7
C36 C37 C38 120.7(6)
C38 C37 H37 119.7
C37 C38 C43 121.4(5)
C39 C38 C37 117.6(6)
C39 C38 C43 121.0(5)
C38 C43 H43A 109.4
C38 C43 H43B 109.4
C38 C43 C42 111.0(5)
H43A C43 H43B 108.0
C42 C43 H43A 109.4
C42 C43 H43B 109.4
C43 C42 H42A 108.8
C43 C42 H42B 108.8
C43 C42 C41 113.8(5)
H42A C42 H42B 107.7
C41 C42 H42A 108.8
C41 C42 H42B 108.8
C42 C41 C44 110.7(5)
C42 C41 C45 106.6(5)
C42 C41 C40 108.0(5)
C44 C41 C40 107.1(5)
C45 C41 C44 109.4(5)
C45 C41 C40 115.2(5)
C41 C44 H44A 109.5
C41 C44 H44B 109.5
C41 C44 H44C 109.5
H44A C44 H44B 109.5
H44A C44 H44C 109.5
H44B C44 H44C 109.5
C41 C45 H45A 109.5
C41 C45 H45B 109.5
C41 C45 H45C 109.5
H45A C45 H45B 109.5
H45A C45 H45C 109.5
H45B C45 H45C 109.5
N6 C40 C41 130.0(5)
N6 C40 C39 115.3(5)
C39 C40 C41 114.6(5)
N5 C39 C38 121.7(5)
N5 C39 C40 114.2(5)
C38 C39 C40 124.0(5)
C47 C46 N6 119.4(5)
C47 C46 C50 122.3(6)
C50 C46 N6 117.9(5)
C46 C47 C69 123.2(6)
C48 C47 C46 118.1(6)
C48 C47 C69 118.7(6)
C47 C48 H48 119.1
C47 C48 C49 121.8(7)
C49 C48 H48 119.1
C48 C49 H49 120.5
C35A C49 C48 119.1(6)
C35A C49 H49 120.5
C49 C35A H35A 119.4
C49 C35A C50 121.1(7)
C50 C35A H35A 119.4
C46 C50 C68 122.2(5)
C35A C50 C46 117.4(6)
C35A C50 C68 120.3(6)
C50 C68 H68A 109.5
C50 C68 H68B 109.5
C50 C68 H68C 109.5
H68A C68 H68B 109.5
H68A C68 H68C 109.5
H68B C68 H68C 109.5
C47 C69 H69A 109.5
C47 C69 H69B 109.5
C47 C69 H69C 109.5
H69A C69 H69B 109.5
H69A C69 H69C 109.5
H69B C69 H69C 109.5
C4AA O2 H2A 109.5
O2 C4AA H4AA 109.5
O2 C4AA H4AB 109.5
O2 C4AA H4AC 109.5
H4AA C4AA H4AB 109.5
H4AA C4AA H4AC 109.5
H4AB C4AA H4AC 109.5
C1AA O1 H1A 109.5
O1 C1AA H1AA 109.5
O1 C1AA H1AB 109.5
O1 C1AA H1AC 109.5
H1AA C1AA H1AB 109.5
H1AA C1AA H1AC 109.5
H1AB C1AA H1AC 109.5
C59 C58 H58A 109.8
C59 C58 H58B 109.7
C57 C58 C59 109.6(9)
C57 C58 H58A 109.8
C57 C58 H58B 109.7
H58A C58 H58B 108.2
C57 C10B H10G 109.5
C57 C10B H10H 109.5
C57 C10B H10I 109.5
H10G C10B H10H 109.5
H10G C10B H10I 109.5
H10H C10B H10I 109.5
C57 C11B H11G 109.5
C57 C11B H11H 109.5
C57 C11B H11I 109.5
H11G C11B H11H 109.5
H11G C11B H11I 109.5
H11H C11B H11I 109.5
C12 C17 C17A 122.2(5)
C16 C17 C12 117.3(6)
C16 C17 C17A 120.5(6)
C26 C27A H27D 109.1
C26 C27A H27E 109.1
C24 C27A C26 112.6(15)
C24 C27A H27D 109.1
C24 C27A H27E 109.1
H27D C27A H27E 107.8
C24 C28A H28D 109.5
C24 C28A H28E 109.5
C24 C28A H28F 109.5
H28D C28A H28E 109.5
H28D C28A H28F 109.5
H28E C28A H28F 109.5
C24 C25A H25C 109.5
C24 C25A H25D 109.5
C24 C25A H25E 109.5
H25C C25A H25D 109.5
H25C C25A H25E 109.5
H25D C25A H25E 109.5

loop_
_geom_bond_atom_site_label_1
_geom_bond_atom_site_label_2
_geom_bond_distance
Br1 Ni1 2.4205(12)
Ni1 N3 2.019(5)
Ni1 N4 2.079(5)
Ni1 N1 2.030(5)
Ni1 N2 2.107(5)
N3 C18 1.340(8)
N3 C22 1.363(7)
N4 C23 1.294(7)
N4 C29 1.450(7)
N1 C1 1.329(7)
N1 C5 1.364(7)
N2 C6 1.281(7)
N2 C12 1.451(7)
C18 H18 0.9500
C18 C19 1.364(9)
C19 H19 0.9500
C19 C20 1.357(9)
C20 H20 0.9500
C20 C21 1.394(9)
C21 C26 1.493(9)
C21 C22 1.398(8)
C26 H26A 0.9900
C26 H26B 0.9900
C26 H26C 0.9900
C26 H26D 0.9900
C26 C25 1.551(11)
C26 C27A 1.60(2)
C25 H25A 0.9900
C25 H25B 0.9900
C25 C24 1.499(11)
C24 C23 1.534(8)
C24 C28 1.511(12)
C24 C27 1.578(8)
C24 C27A 1.46(2)
C24 C28A 1.48(2)
C24 C25A 1.554(9)
C23 C22 1.483(8)
C28 H28A 0.9800
C28 H28B 0.9800
C28 H28C 0.9800
C27 H27A 0.9800
C27 H27B 0.9800
C27 H27C 0.9800
C29 C34 1.391(8)
C29 C30 1.389(9)
C34 C33 1.398(9)
C34 C34A 1.500(10)
C33 H33 0.9500
C33 C32 1.375(11)
C32 H32 0.9500
C32 C31 1.369(10)
C31 H31 0.9500
C31 C30 1.386(9)
C30 C30A 1.504(9)
C34A H34A 0.9800
C34A H34B 0.9800
C34A H34C 0.9800
C30A H30A 0.9800
C30A H30B 0.9800
C30A H30C 0.9800
C1 H1 0.9500
C1 C2 1.379(9)
C2 H2 0.9500
C2 C3 1.375(9)
C3 H3 0.9500
C3 C4 1.398(8)
C4 C9 1.499(8)
C4 C5 1.393(8)
C9 H9A 0.9900
C9 H9B 0.9900
C9 C8 1.508(8)
C8 H8A 0.9900
C8 H8B 0.9900
C8 C7 1.542(8)
C7 C11 1.544(8)
C7 C10 1.534(8)
C7 C6 1.537(8)
C11 H11A 0.9800
C11 H11B 0.9800
C11 H11C 0.9800
C10 H10A 0.9800
C10 H10B 0.9800
C10 H10C 0.9800
C6 C5 1.493(8)
C12 C13 1.394(8)
C12 C17 1.400(8)
C13 C14 1.404(8)
C13 C13A 1.506(9)
C14 H14 0.9500
C14 C15 1.374(9)
C15 H15 0.9500
C15 C16 1.379(9)
C16 H16 0.9500
C16 C17 1.392(8)
C17A H17A 0.9800
C17A H17B 0.9800
C17A H17C 0.9800
C17A C17 1.508(8)
C13A H13A 0.9800
C13A H13B 0.9800
C13A H13C 0.9800
Br3 Ni2 2.4200(12)
Ni2 N7 2.023(5)
Ni2 N8 2.071(5)
Ni2 N5 2.031(5)
Ni2 N6 2.103(5)
N7 C51 1.323(8)
N7 C55 1.346(7)
N8 C56 1.301(7)
N8 C60 1.436(7)
N5 C35 1.327(7)
N5 C39 1.364(7)
N6 C40 1.289(7)
N6 C46 1.451(7)
C51 H51 0.9500
C51 C52 1.393(10)
C52 H52 0.9500
C52 C53 1.357(10)
C53 H53 0.9500
C53 C54 1.403(10)
C54 C59 1.494(10)
C54 C55 1.391(8)
C59 H59A 0.9900
C59 H59B 0.9900
C59 H59C 0.9900
C59 H59D 0.9900
C59 C6A 1.595(16)
C59 C58 1.607(15)
C6A H6AA 0.9900
C6A H6AB 0.9900
C6A C57 1.556(15)
C57 C56 1.524(8)
C57 C10A 1.490(15)
C57 C11A 1.564(15)
C57 C58 1.521(14)
C57 C10B 1.589(14)
C57 C11B 1.549(15)
C56 C55 1.485(8)
C10A H10D 0.9800
C10A H10E 0.9800
C10A H10F 0.9800
C11A H11D 0.9800
C11A H11E 0.9800
C11A H11F 0.9800
C60 C61 1.403(8)
C60 C3AA 1.400(9)
C61 C62 1.376(9)
C61 C66 1.511(10)
C62 H62 0.9500
C62 C63 1.380(11)
C63 H63 0.9500
C63 C64 1.377(10)
C64 H64 0.9500
C64 C3AA 1.391(8)
C3AA C65 1.506(9)
C66 H66A 0.9800
C66 H66B 0.9800
C66 H66C 0.9800
C65 H65A 0.9800
C65 H65B 0.9800
C65 H65C 0.9800
C35 H35 0.9500
C35 C36 1.388(9)
C36 H36 0.9500
C36 C37 1.373(9)
C37 H37 0.9500
C37 C38 1.398(8)
C38 C43 1.506(8)
C38 C39 1.387(8)
C43 H43A 0.9900
C43 H43B 0.9900
C43 C42 1.516(8)
C42 H42A 0.9900
C42 H42B 0.9900
C42 C41 1.539(8)
C41 C44 1.541(8)
C41 C45 1.539(8)
C41 C40 1.545(8)
C44 H44A 0.9800
C44 H44B 0.9800
C44 H44C 0.9800
C45 H45A 0.9800
C45 H45B 0.9800
C45 H45C 0.9800
C40 C39 1.493(8)
C46 C47 1.390(8)
C46 C50 1.404(8)
C47 C48 1.371(9)
C47 C69 1.523(9)
C48 H48 0.9500
C48 C49 1.391(10)
C49 H49 0.9500
C49 C35A 1.390(10)
C35A H35A 0.9500
C35A C50 1.393(8)
C50 C68 1.498(8)
C68 H68A 0.9800
C68 H68B 0.9800
C68 H68C 0.9800
C69 H69A 0.9800
C69 H69B 0.9800
C69 H69C 0.9800
O2 H2A 0.8400
O2 C4AA 1.425(7)
C4AA H4AA 0.9800
C4AA H4AB 0.9800
C4AA H4AC 0.9800
O1 H1A 0.8400
O1 C1AA 1.422(8)
C1AA H1AA 0.9800
C1AA H1AB 0.9800
C1AA H1AC 0.9800
C58 H58A 0.9900
C58 H58B 0.9900
C10B H10G 0.9800
C10B H10H 0.9800
C10B H10I 0.9800
C11B H11G 0.9800
C11B H11H 0.9800
C11B H11I 0.9800
C27A H27D 0.9900
C27A H27E 0.9900
C28A H28D 0.9800
C28A H28E 0.9800
C28A H28F 0.9800
C25A H25C 0.9800
C25A H25D 0.9800
C25A H25E 0.9800

loop_
_geom_torsion_atom_site_label_1
_geom_torsion_atom_site_label_2
_geom_torsion_atom_site_label_3
_geom_torsion_atom_site_label_4
_geom_torsion
Ni1 N3 C18 C19 168.0(5)
Ni1 N3 C22 C21 -172.1(5)
Ni1 N3 C22 C23 7.5(6)
Ni1 N4 C23 C24 178.3(5)
Ni1 N4 C23 C22 -0.5(7)
Ni1 N4 C29 C34 85.2(6)
Ni1 N4 C29 C30 -86.7(6)
Ni1 N1 C1 C2 165.6(5)
Ni1 N1 C5 C4 -170.1(4)
Ni1 N1 C5 C6 10.8(6)
Ni1 N2 C6 C7 -172.5(5)
Ni1 N2 C6 C5 3.8(6)
Ni1 N2 C12 C13 81.7(6)
Ni1 N2 C12 C17 -91.3(6)
N3 C18 C19 C20 3.3(10)
N4 C23 C22 N3 -4.6(8)
N4 C23 C22 C21 175.0(6)
N4 C29 C34 C33 -176.3(5)
N4 C29 C34 C34A 6.5(9)
N4 C29 C30 C31 175.5(6)
N4 C29 C30 C30A -4.5(9)
N1 C1 C2 C3 4.1(10)
N2 C6 C5 N1 -9.6(7)
N2 C6 C5 C4 171.4(5)
N2 C12 C13 C14 -178.1(5)
N2 C12 C13 C13A -2.0(9)
N2 C12 C17 C16 177.9(5)
N2 C12 C17 C17A -2.4(8)
C18 N3 C22 C21 0.6(9)
C18 N3 C22 C23 -179.8(5)
C18 C19 C20 C21 0.6(10)
C19 C20 C21 C26 173.9(6)
C19 C20 C21 C22 -3.6(10)
C20 C21 C26 C25 -155.3(7)
C20 C21 C26 C27A 151.2(10)
C20 C21 C22 N3 3.1(9)
C20 C21 C22 C23 -176.5(6)
C21 C26 C25 C24 -54.3(9)
C21 C26 C27A C24 61.0(15)
C26 C21 C22 N3 -174.5(6)
C26 C21 C22 C23 5.9(9)
C26 C25 C24 C23 56.3(9)
C26 C25 C24 C28 -172.0(8)
C26 C25 C24 C27 -56.7(9)
C25 C24 C23 N4 154.4(7)
C25 C24 C23 C22 -26.9(8)
C24 C23 C22 N3 176.5(5)
C24 C23 C22 C21 -3.9(8)
C23 N4 C29 C34 -90.1(7)
C23 N4 C29 C30 98.1(7)
C23 C24 C27A C26 -60.5(15)
C22 N3 C18 C19 -3.9(9)
C22 C21 C26 C25 22.2(9)
C22 C21 C26 C27A -31.3(11)
C28 C24 C23 N4 27.2(11)
C28 C24 C23 C22 -154.0(8)
C27 C24 C23 N4 -90.3(7)
C27 C24 C23 C22 88.4(6)
C29 N4 C23 C24 -6.3(10)
C29 N4 C23 C22 175.0(5)
C29 C34 C33 C32 2.7(11)
C34 C29 C30 C31 4.1(10)
C34 C29 C30 C30A -176.0(6)
C34 C33 C32 C31 -0.2(12)
C33 C32 C31 C30 -0.5(12)
C32 C31 C30 C29 -1.4(11)
C32 C31 C30 C30A 178.7(7)
C30 C29 C34 C33 -4.7(9)
C30 C29 C34 C34A 178.1(6)
C34A C34 C33 C32 -180.0(7)
C1 N1 C5 C4 1.0(9)
C1 N1 C5 C6 -178.1(5)
C1 C2 C3 C4 -0.1(10)
C2 C3 C4 C9 178.1(6)
C2 C3 C4 C5 -3.2(9)
C3 C4 C9 C8 159.9(6)
C3 C4 C5 N1 2.8(9)
C3 C4 C5 C6 -178.2(5)
C4 C9 C8 C7 49.4(7)
C9 C4 C5 N1 -178.4(5)
C9 C4 C5 C6 0.6(9)
C9 C8 C7 C11 58.1(7)
C9 C8 C7 C10 176.1(5)
C9 C8 C7 C6 -59.5(6)
C8 C7 C6 N2 -145.0(6)
C8 C7 C6 C5 38.6(6)
C7 C6 C5 N1 167.4(5)
C7 C6 C5 C4 -11.7(8)
C11 C7 C6 N2 96.1(7)
C11 C7 C6 C5 -80.2(6)
C10 C7 C6 N2 -26.5(9)
C10 C7 C6 C5 157.2(5)
C6 N2 C12 C13 -87.2(7)
C6 N2 C12 C17 99.8(7)
C5 N1 C1 C2 -4.6(9)
C5 C4 C9 C8 -18.8(8)
C12 N2 C6 C7 -3.5(9)
C12 N2 C6 C5 172.9(5)
C12 C13 C14 C15 2.0(10)
C13 C12 C17 C16 5.3(9)
C13 C12 C17 C17A -175.1(6)
C13 C14 C15 C16 1.4(10)
C14 C15 C16 C17 -1.5(10)
C15 C16 C17 C12 -1.7(9)
C15 C16 C17 C17A 178.7(6)
C13A C13 C14 C15 -174.2(6)
Ni2 N7 C51 C52 164.0(5)
Ni2 N7 C55 C54 -169.6(5)
Ni2 N7 C55 C56 12.2(6)
Ni2 N8 C56 C57 178.9(5)
Ni2 N8 C56 C55 1.0(6)
Ni2 N8 C60 C61 84.8(6)
Ni2 N8 C60 C3AA -88.7(6)
Ni2 N5 C35 C36 169.3(5)
Ni2 N5 C39 C38 -171.8(4)
Ni2 N5 C39 C40 9.3(6)
Ni2 N6 C40 C41 -171.3(5)
Ni2 N6 C40 C39 6.0(6)
Ni2 N6 C46 C47 80.4(6)
Ni2 N6 C46 C50 -91.9(6)
N7 C51 C52 C53 4.8(10)
N8 C56 C55 N7 -8.7(7)
N8 C56 C55 C54 173.2(6)
N8 C60 C61 C62 -178.0(5)
N8 C60 C61 C66 1.1(9)
N8 C60 C3AA C64 178.6(5)
N8 C60 C3AA C65 -3.8(9)
N5 C35 C36 C37 2.0(10)
N6 C40 C39 N5 -10.1(7)
N6 C40 C39 C38 171.0(5)
N6 C46 C47 C48 -177.3(6)
N6 C46 C47 C69 0.1(9)
N6 C46 C50 C35A 177.9(5)
N6 C46 C50 C68 -4.2(8)
C51 N7 C55 C54 -0.1(9)
C51 N7 C55 C56 -178.2(5)
C51 C52 C53 C54 -0.5(10)
C52 C53 C54 C59 176.2(7)
C52 C53 C54 C55 -3.6(10)
C53 C54 C59 C6A -148.7(8)
C53 C54 C59 C58 152.5(8)
C53 C54 C55 N7 4.0(9)
C53 C54 C55 C56 -178.0(6)
C54 C59 C6A C57 -62.2(11)
C54 C59 C58 C57 57.1(11)
C59 C54 C55 N7 -175.8(6)
C59 C54 C55 C56 2.2(10)
C59 C6A C57 C56 60.6(11)
C59 C6A C57 C10A -169.8(10)
C59 C6A C57 C11A -52.6(11)
C6A C57 C56 N8 154.9(8)
C6A C57 C56 C55 -27.2(9)
C57 C56 C55 N7 173.1(5)
C57 C56 C55 C54 -5.0(8)
C56 N8 C60 C61 -86.6(7)
C56 N8 C60 C3AA 100.0(7)
C56 C57 C58 C59 -60.5(10)
C55 N7 C51 C52 -4.5(9)
C55 C54 C59 C6A 31.1(10)
C55 C54 C59 C58 -27.6(10)
C10A C57 C56 N8 30.8(13)
C10A C57 C56 C55 -151.4(10)
C11A C57 C56 N8 -90.8(9)
C11A C57 C56 C55 87.0(8)
C60 N8 C56 C57 -9.5(9)
C60 N8 C56 C55 172.6(5)
C60 C61 C62 C63 1.1(10)
C61 C60 C3AA C64 5.3(9)
C61 C60 C3AA C65 -177.0(6)
C61 C62 C63 C64 1.7(11)
C62 C63 C64 C3AA -1.1(10)
C63 C64 C3AA C60 -2.4(10)
C63 C64 C3AA C65 179.9(6)
C3AA C60 C61 C62 -4.7(9)
C3AA C60 C61 C66 174.4(6)
C66 C61 C62 C63 -178.0(7)
C35 N5 C39 C38 0.8(8)
C35 N5 C39 C40 -178.1(5)
C35 C36 C37 C38 0.4(9)
C36 C37 C38 C43 177.9(6)
C36 C37 C38 C39 -2.0(9)
C37 C38 C43 C42 160.8(6)
C37 C38 C39 N5 1.4(8)
C37 C38 C39 C40 -179.8(5)
C38 C43 C42 C41 50.6(7)
C43 C38 C39 N5 -178.5(5)
C43 C38 C39 C40 0.3(9)
C43 C42 C41 C44 56.2(7)
C43 C42 C41 C45 175.0(5)
C43 C42 C41 C40 -60.7(6)
C42 C41 C40 N6 -143.6(6)
C42 C41 C40 C39 39.1(6)
C41 C40 C39 N5 167.6(5)
C41 C40 C39 C38 -11.3(8)
C44 C41 C40 N6 97.2(7)
C44 C41 C40 C39 -80.1(6)
C45 C41 C40 N6 -24.6(9)
C45 C41 C40 C39 158.1(5)
C40 N6 C46 C47 -87.0(7)
C40 N6 C46 C50 100.7(7)
C39 N5 C35 C36 -2.6(9)
C39 C38 C43 C42 -19.3(8)
C46 N6 C40 C41 -3.6(9)
C46 N6 C40 C39 173.7(5)
C46 C47 C48 C49 2.0(10)
C47 C46 C50 C35A 5.9(9)
C47 C46 C50 C68 -176.2(6)
C47 C48 C49 C35A 0.5(11)
C48 C49 C35A C50 0.1(11)
C49 C35A C50 C46 -3.2(10)
C49 C35A C50 C68 178.9(6)
C50 C46 C47 C48 -5.4(9)
C50 C46 C47 C69 172.0(6)
C69 C47 C48 C49 -175.5(7)
C58 C57 C56 N8 -143.0(8)
C58 C57 C56 C55 34.8(9)
C10B C57 C56 N8 98.4(9)
C10B C57 C56 C55 -83.8(8)
C10B C57 C58 C59 54.1(11)
C11B C57 C56 N8 -18.3(11)
C11B C57 C56 C55 159.6(8)
C11B C57 C58 C59 168.4(9)
C17 C12 C13 C14 -5.4(9)
C17 C12 C13 C13A 170.7(6)
C27A C24 C23 N4 -147.5(11)
C27A C24 C23 C22 31.2(12)
C28A C24 C23 N4 -8.8(14)
C28A C24 C23 C22 169.9(12)
C28A C24 C27A C26 157.8(14)
C25A C24 C23 N4 101.5(12)
C25A C24 C23 C22 -79.8(11)
C25A C24 C27A C26 49.0(17)

loop_
_twin_individual_id
_twin_individual_mass_fraction_refined
1 0.8585(9)
2 0.1415(9)
